data_7225462
loop_
_publ_author_name
'Dong, Ruo-Ting'
'Chen, Xin-Li'
'Cui, Xiao'
'Chen, Su-Su'
'Shen, Mo-Yuan'
'Li, Chu-Wen'
'Li, Qian-Hong'
'Hu, Ming-Yuan'
'Huang, Lan-Fen'
'Deng, Hong'

_publ_section_title
;
 Copper(i)--lanthanide(iii) heterometallic metal--organic frameworks
 constructed from 3-(3-pyridyl)acrylic acid: syntheses, structures, and
 properties
;
_journal_issue 29
_journal_name_full CrystEngComm
_journal_page_first 5547
_journal_paper_doi 10.1039/C6CE00637J
_journal_volume 18
_journal_year 2016
_chemical_formula_moiety 'C24 H24 Br Cu Eu N3 O8, O'
_chemical_formula_sum 'C24 H24 Br Cu Eu N3 O9'
_chemical_formula_weight 793.88
_chemical_name_systematic
;
 ? 
;
_space_group_crystal_system monoclinic
_space_group_IT_number 15
_space_group_name_Hall '-C 2yc'
_space_group_name_H-M_alt 'C 1 2/c 1'
_symmetry_space_group_name_Hall '-C 2yc'
_symmetry_space_group_name_H-M 'C 1 2/c 1'
_atom_sites_solution_hydrogens mixed
_audit_creation_date 2016-04-23
_audit_creation_method
;
Olex2 1.2
(compiled 2016.02.19 svn.r3266 for OlexSys, GUI svn.r5155)
;
_audit_update_record
;
2016-06-02 deposited with the CCDC.
2016-06-06 downloaded from the CCDC.
;
_cell_angle_alpha 90
_cell_angle_beta 109.7880(10)
_cell_angle_gamma 90
_cell_formula_units_Z 8
_cell_length_a 22.078(2)
_cell_length_b 9.3534(9)
_cell_length_c 28.855(4)
_cell_measurement_reflns_used 1728
_cell_measurement_temperature 296(2)
_cell_measurement_theta_max 18.93
_cell_measurement_theta_min 2.39
_cell_volume 5606.8(11)
_computing_cell_refinement 'SAINT v7.68A (Bruker, 2009)'
_computing_data_reduction 'SAINT v7.68A (Bruker, 2009)'
_computing_molecular_graphics 'Olex2 (Dolomanov et al., 2009)'
_computing_publication_material 'Olex2 (Dolomanov et al., 2009)'
_computing_structure_refinement 'ShelXL (Sheldrick, 2015)'
_computing_structure_solution 'SHELXS-97 (Sheldrick, 2008)'
_diffrn_ambient_temperature 296.15
_diffrn_measured_fraction_theta_full 0.997
_diffrn_measured_fraction_theta_max 0.996
_diffrn_measurement_device_type 'Bruker APEX-II CCD'
_diffrn_measurement_method '\f and \w scans'
_diffrn_radiation_monochromator graphite
_diffrn_radiation_type MoK\a
_diffrn_radiation_wavelength 0.71073
_diffrn_reflns_av_R_equivalents 0.0632
_diffrn_reflns_av_unetI/netI 0.0769
_diffrn_reflns_Laue_measured_fraction_full 0.997
_diffrn_reflns_Laue_measured_fraction_max 0.996
_diffrn_reflns_limit_h_max 26
_diffrn_reflns_limit_h_min -26
_diffrn_reflns_limit_k_max 10
_diffrn_reflns_limit_k_min -11
_diffrn_reflns_limit_l_max 32
_diffrn_reflns_limit_l_min -34
_diffrn_reflns_number 14348
_diffrn_reflns_point_group_measured_fraction_full 0.997
_diffrn_reflns_point_group_measured_fraction_max 0.996
_diffrn_reflns_theta_full 25.242
_diffrn_reflns_theta_max 25.398
_diffrn_reflns_theta_min 1.500
_diffrn_standards_number 0
_exptl_absorpt_coefficient_mu 4.455
_exptl_absorpt_correction_T_max 0.410
_exptl_absorpt_correction_T_min 0.357
_exptl_absorpt_correction_type multi-scan
_exptl_absorpt_process_details
;
SADABS-2008/1 (Bruker,2008) was used for absorption correction.
wR2(int) was 0.0911 before and 0.0543 after correction.
The Ratio of minimum to maximum transmission is 0.8094.
The \l/2 correction factor is 0.0015.
;
_exptl_crystal_colour orange
_exptl_crystal_density_diffrn 1.876
_exptl_crystal_density_method 'not measured'
_exptl_crystal_description block
_exptl_crystal_F_000 3088
_exptl_crystal_size_max 0.30
_exptl_crystal_size_mid 0.20
_exptl_crystal_size_min 0.20
_refine_diff_density_max 1.235
_refine_diff_density_min -0.865
_refine_diff_density_rms 0.153
_refine_ls_extinction_method none
_refine_ls_goodness_of_fit_ref 1.032
_refine_ls_hydrogen_treatment constr
_refine_ls_matrix_type full
_refine_ls_number_parameters 354
_refine_ls_number_reflns 5167
_refine_ls_number_restraints 0
_refine_ls_restrained_S_all 1.032
_refine_ls_R_factor_all 0.0756
_refine_ls_R_factor_gt 0.0476
_refine_ls_shift/su_max 0.002
_refine_ls_shift/su_mean 0.000
_refine_ls_structure_factor_coef Fsqd
_refine_ls_weighting_details 'w=1/[\s^2^(Fo^2^)+(0.0424P)^2^+12.4284P] where P=(Fo^2^+2Fc^2^)/3'
_refine_ls_weighting_scheme calc
_refine_ls_wR_factor_gt 0.1004
_refine_ls_wR_factor_ref 0.1144
_reflns_Friedel_coverage 0.000
_reflns_number_gt 3625
_reflns_number_total 5186
_reflns_threshold_expression 'I > 2\s(I)'
_cod_data_source_file c6ce00637j2.cif
_cod_data_source_block 10
_cod_depositor_comments 'Adding full bibliography for 7225454--7225470.cif.'
_cod_original_cell_volume 5606.8(10)
_cod_database_code 7225462
_shelx_space_group_comment
;
The symmetry employed for this shelxl refinement is uniquely defined
by the following loop, which should always be used as a source of
symmetry information in preference to the above space-group names.
They are only intended as comments.
;
_exptl_absorpt_special_details 'Apex2 (Bruker, 2005)'
_olex2_refinement_description
;
1. Fixed Uiso
 At 1.2 times of:
  All C(H) groups
 At 1.5 times of:
  All O(H,H) groups
2. Others
 Sof(O3WB)=1-FVAR(1)
 Sof(O3WA)=FVAR(1)
3.a Rotating group:
 O1W(H1WA,H1WB), O2W(H2WA,H2WB)
3.b Aromatic/amide H refined with riding coordinates:
 C3(H3), C8(H8), C2(H2), C7(H7), C10(H10), C11(H11), C6(H6), C5(H5), C16(H16),
 C23(H23), C24(H24), C21(H21), C22(H22), C14(H14), C15(H15), C13(H13), C19(H19),
  C18(H18)
;
_shelx_shelxl_version_number 2014/7
_olex2_submission_special_instructions 'No special instructions were received'

loop_
_space_group_symop_operation_xyz
'x, y, z'
'-x, y, -z+1/2'
'x+1/2, y+1/2, z'
'-x+1/2, y+1/2, -z+1/2'
'-x, -y, -z'
'x, -y, z-1/2'
'-x+1/2, -y+1/2, -z'
'x+1/2, -y+1/2, z-1/2'

loop_
_atom_site_label
_atom_site_type_symbol
_atom_site_fract_x
_atom_site_fract_y
_atom_site_fract_z
_atom_site_U_iso_or_equiv
_atom_site_adp_type
_atom_site_occupancy
_atom_site_site_symmetry_order
_atom_site_calc_flag
_atom_site_refinement_flags_posn
_atom_site_refinement_flags_occupancy
_atom_site_disorder_assembly
_atom_site_disorder_group
Eu1 Eu 0.49125(2) 0.26610(4) 0.51240(2) 0.02915(13) Uani 1 1 d . . . .
Br1 Br 0.52535(5) 1.10890(12) 0.82278(3) 0.0684(3) Uani 1 1 d . . . .
Cu3 Cu 0.56778(6) 1.05100(13) 0.75530(4) 0.0619(3) Uani 1 1 d . . . .
O1W O 0.5957(2) 0.3643(5) 0.56022(19) 0.0438(14) Uani 1 1 d . . . .
H1WA H 0.6024 0.4410 0.5468 0.066 Uiso 1 1 d GR . . .
H1WB H 0.6248 0.3035 0.5612 0.066 Uiso 1 1 d GR . . .
O1 O 0.4128(2) 0.1088(5) 0.52378(19) 0.0418(13) Uani 1 1 d . . . .
O2W O 0.5450(2) 0.1073(5) 0.58716(18) 0.0429(13) Uani 1 1 d . . . .
H2WA H 0.5196 0.0975 0.6038 0.064 Uiso 1 1 d GR . . .
H2WB H 0.5802 0.1455 0.6055 0.064 Uiso 1 1 d GR . . .
O2 O 0.4469(2) -0.1055(5) 0.5117(2) 0.0457(14) Uani 1 1 d . . . .
O3 O 0.4825(2) 0.5545(5) 0.53851(18) 0.0400(13) Uani 1 1 d . . . .
C3 C 0.3510(3) -0.2279(8) 0.5441(3) 0.0361(18) Uani 1 1 d . . . .
H3 H 0.3781 -0.2875 0.5342 0.043 Uiso 1 1 calc R . . .
C8 C 0.2571(4) -0.2220(8) 0.5740(3) 0.042(2) Uani 1 1 d . . . .
H8 H 0.2585 -0.1227 0.5727 0.050 Uiso 1 1 calc R . . .
C4 C 0.3028(3) -0.2996(8) 0.5606(3) 0.0379(19) Uani 1 1 d . . . .
N1 N 0.2117(3) -0.2819(7) 0.5885(3) 0.0480(18) Uani 1 1 d . . . .
C2 C 0.3606(4) -0.0915(8) 0.5416(3) 0.042(2) Uani 1 1 d . . . .
H2 H 0.3343 -0.0304 0.5518 0.050 Uiso 1 1 calc R . . .
C7 C 0.2101(4) -0.4238(10) 0.5895(4) 0.060(3) Uani 1 1 d . . . .
H7 H 0.1779 -0.4676 0.5985 0.072 Uiso 1 1 calc R . . .
C10 C 0.5059(4) 0.5883(8) 0.6237(3) 0.044(2) Uani 1 1 d . . . .
H10 H 0.5050 0.6872 0.6202 0.053 Uiso 1 1 calc R . . .
C9 C 0.4840(4) 0.4993(8) 0.5797(3) 0.0342(18) Uani 1 1 d . . . .
C11 C 0.5267(4) 0.5331(9) 0.6681(3) 0.051(2) Uani 1 1 d . . . .
H11 H 0.5224 0.4347 0.6703 0.061 Uiso 1 1 calc R . . .
O4 O 0.4702(3) 0.3700(5) 0.58151(19) 0.0438(14) Uani 1 1 d . . . .
C6 C 0.2530(4) -0.5083(10) 0.5779(4) 0.068(3) Uani 1 1 d . . . .
H6 H 0.2512 -0.6072 0.5805 0.082 Uiso 1 1 calc R . . .
C5 C 0.2989(4) -0.4452(9) 0.5624(3) 0.054(2) Uani 1 1 d . . . .
H5 H 0.3274 -0.5017 0.5530 0.064 Uiso 1 1 calc R . . .
N2 N 0.5796(3) 0.8356(8) 0.7584(3) 0.0492(18) Uani 1 1 d . . . .
C16 C 0.5555(4) 0.7581(9) 0.7171(3) 0.045(2) Uani 1 1 d . . . .
H16 H 0.5367 0.8072 0.6877 0.054 Uiso 1 1 calc R . . .
C12 C 0.5566(4) 0.6111(9) 0.7151(3) 0.048(2) Uani 1 1 d . . . .
N3 N 0.6448(3) 1.1657(8) 0.7536(3) 0.0510(19) Uani 1 1 d . . . .
C20 C 0.7527(4) 1.2511(10) 0.7944(3) 0.052(2) Uani 1 1 d . . . .
C23 C 0.6489(4) 1.2178(11) 0.7121(3) 0.067(3) Uani 1 1 d . . . .
H23 H 0.6141 1.2060 0.6832 0.080 Uiso 1 1 calc R . . .
C24 C 0.6968(4) 1.1838(10) 0.7942(3) 0.055(2) Uani 1 1 d . . . .
H24 H 0.6950 1.1490 0.8239 0.066 Uiso 1 1 calc R . . .
C21 C 0.7551(4) 1.3054(13) 0.7519(4) 0.080(3) Uani 1 1 d . . . .
H21 H 0.7916 1.3531 0.7510 0.096 Uiso 1 1 calc R . . .
C22 C 0.7027(5) 1.2890(13) 0.7100(4) 0.086(4) Uani 1 1 d . . . .
H22 H 0.7033 1.3256 0.6802 0.103 Uiso 1 1 calc R . . .
C14 C 0.6127(5) 0.6180(12) 0.8019(3) 0.076(3) Uani 1 1 d . . . .
H14 H 0.6341 0.5718 0.8315 0.091 Uiso 1 1 calc R . . .
C15 C 0.6085(4) 0.7630(11) 0.7999(3) 0.065(3) Uani 1 1 d . . . .
H15 H 0.6267 0.8143 0.8289 0.077 Uiso 1 1 calc R . . .
C13 C 0.5845(5) 0.5399(11) 0.7590(3) 0.068(3) Uani 1 1 d . . . .
H13 H 0.5844 0.4405 0.7599 0.082 Uiso 1 1 calc R . . .
C19 C 0.8097(4) 1.2659(10) 0.8403(3) 0.057(2) Uani 1 1 d . . . .
H19 H 0.8414 1.3301 0.8393 0.068 Uiso 1 1 calc R . . .
C18 C 0.8192(4) 1.2009(10) 0.8800(4) 0.060(3) Uani 1 1 d . . . .
H18 H 0.7879 1.1365 0.8816 0.072 Uiso 1 1 calc R . . .
C17 C 0.8787(4) 1.2200(9) 0.9259(4) 0.049(2) Uani 1 1 d . . . .
O6 O 0.8853(2) 1.1406(6) 0.9612(2) 0.0489(15) Uani 1 1 d . . . .
O5 O 0.9210(3) 1.3127(6) 0.9267(2) 0.0481(15) Uani 1 1 d . . . .
O3WB O 0.321(3) 0.157(9) 0.603(2) 0.12(3) Uiso 0.17(4) 1 d . P A 2
C1 C 0.4097(3) -0.0242(8) 0.5241(3) 0.0311(17) Uani 1 1 d . . . .
O3WA O 0.3417(7) 0.2224(17) 0.5897(5) 0.117(6) Uiso 0.83(4) 1 d . P A 1

loop_
_atom_site_aniso_label
_atom_site_aniso_U_11
_atom_site_aniso_U_22
_atom_site_aniso_U_33
_atom_site_aniso_U_23
_atom_site_aniso_U_13
_atom_site_aniso_U_12
Eu1 0.0316(2) 0.0259(2) 0.0309(2) -0.00035(17) 0.01184(16) -0.00547(17)
Br1 0.0726(7) 0.0840(8) 0.0474(6) -0.0180(5) 0.0187(5) 0.0071(6)
Cu3 0.0669(8) 0.0613(8) 0.0566(8) -0.0166(6) 0.0198(6) -0.0133(6)
O1W 0.038(3) 0.027(3) 0.061(4) 0.005(3) 0.010(3) -0.002(2)
O1 0.044(3) 0.027(3) 0.061(4) 0.002(3) 0.025(3) -0.007(2)
O2W 0.039(3) 0.046(3) 0.039(3) 0.008(3) 0.008(3) -0.007(3)
O2 0.046(3) 0.038(3) 0.067(4) -0.005(3) 0.037(3) -0.005(3)
O3 0.044(3) 0.042(3) 0.035(3) -0.001(2) 0.014(3) -0.010(3)
C3 0.033(4) 0.036(5) 0.040(5) 0.002(4) 0.014(4) 0.000(3)
C8 0.041(5) 0.036(5) 0.053(5) 0.008(4) 0.023(4) -0.005(4)
C4 0.033(4) 0.042(5) 0.031(4) 0.004(4) 0.002(4) -0.014(4)
N1 0.039(4) 0.046(4) 0.064(5) 0.012(4) 0.023(4) -0.003(3)
C2 0.044(5) 0.031(5) 0.058(5) -0.001(4) 0.028(4) -0.004(4)
C7 0.037(5) 0.060(7) 0.082(7) 0.034(5) 0.019(5) -0.002(5)
C10 0.072(6) 0.026(4) 0.040(5) 0.003(4) 0.027(5) -0.001(4)
C9 0.040(4) 0.037(5) 0.029(4) -0.002(3) 0.016(4) 0.002(4)
C11 0.079(6) 0.030(5) 0.045(5) 0.004(4) 0.024(5) 0.001(4)
O4 0.064(4) 0.027(3) 0.046(3) -0.003(2) 0.026(3) -0.009(3)
C6 0.056(6) 0.040(6) 0.112(9) 0.028(6) 0.032(6) -0.006(5)
C5 0.049(5) 0.030(5) 0.084(7) 0.010(5) 0.026(5) 0.008(4)
N2 0.038(4) 0.066(5) 0.042(4) -0.017(4) 0.012(3) 0.000(4)
C16 0.049(5) 0.048(5) 0.041(5) -0.001(4) 0.020(4) 0.006(4)
C12 0.059(5) 0.050(6) 0.036(5) -0.002(4) 0.017(4) 0.011(5)
N3 0.048(4) 0.061(5) 0.038(4) -0.009(4) 0.007(4) 0.000(4)
C20 0.035(4) 0.073(7) 0.042(5) -0.014(5) 0.004(4) -0.004(5)
C23 0.048(6) 0.112(9) 0.036(5) -0.015(5) 0.007(5) -0.007(6)
C24 0.060(6) 0.070(7) 0.034(5) 0.001(4) 0.014(5) -0.005(5)
C21 0.041(6) 0.138(11) 0.054(7) -0.007(7) 0.009(5) -0.023(6)
C22 0.066(7) 0.143(12) 0.048(6) 0.005(7) 0.019(6) -0.015(7)
C14 0.082(7) 0.084(8) 0.041(6) 0.006(6) -0.005(5) 0.032(6)
C15 0.058(6) 0.081(8) 0.037(5) -0.006(5) -0.008(5) 0.010(6)
C13 0.097(8) 0.057(6) 0.050(6) 0.004(5) 0.023(6) 0.025(6)
C19 0.057(6) 0.064(7) 0.049(6) -0.012(5) 0.018(5) 0.001(5)
C18 0.055(6) 0.043(6) 0.078(8) -0.004(5) 0.016(6) 0.005(5)
C17 0.041(5) 0.030(5) 0.067(6) -0.017(5) 0.007(5) 0.014(4)
O6 0.045(3) 0.031(3) 0.061(4) 0.000(3) 0.004(3) 0.007(3)
O5 0.054(4) 0.044(4) 0.043(3) 0.008(3) 0.013(3) 0.019(3)
C1 0.029(4) 0.035(5) 0.032(4) 0.004(3) 0.014(3) -0.002(3)

loop_
_atom_type_symbol
_atom_type_description
_atom_type_scat_dispersion_real
_atom_type_scat_dispersion_imag
_atom_type_scat_source
C C 0.0033 0.0016 'International Tables Vol C Tables 4.2.6.8 and 6.1.1.4'
H H 0.0000 0.0000 'International Tables Vol C Tables 4.2.6.8 and 6.1.1.4'
N N 0.0061 0.0033 'International Tables Vol C Tables 4.2.6.8 and 6.1.1.4'
O O 0.0106 0.0060 'International Tables Vol C Tables 4.2.6.8 and 6.1.1.4'
Cu Cu 0.3201 1.2651 'International Tables Vol C Tables 4.2.6.8 and 6.1.1.4'
Br Br -0.2901 2.4595 'International Tables Vol C Tables 4.2.6.8 and 6.1.1.4'
Eu Eu -0.1578 3.6682 'International Tables Vol C Tables 4.2.6.8 and 6.1.1.4'

loop_
_geom_angle_atom_site_label_1
_geom_angle_atom_site_label_2
_geom_angle_atom_site_label_3
_geom_angle
_geom_angle_site_symmetry_1
_geom_angle_site_symmetry_3
O1W Eu1 Eu1 66.69(12) . 5_666
O1W Eu1 O2W 70.17(16) . .
O1W Eu1 O3 67.99(16) . .
O1W Eu1 C17 148.52(19) . 8_465
O1W Eu1 O6 137.02(18) . 8_465
O1W Eu1 O5 144.17(18) . 8_465
O1 Eu1 Eu1 137.19(12) . 5_666
O1 Eu1 O1W 138.64(18) . .
O1 Eu1 O2W 71.09(17) . .
O1 Eu1 O3 115.77(16) . .
O1 Eu1 O3 147.74(17) . 5_666
O1 Eu1 O4 77.34(18) . .
O1 Eu1 C17 72.0(2) . 8_465
O1 Eu1 O6 73.39(18) . 8_465
O1 Eu1 O5 73.83(18) . 8_465
O2W Eu1 Eu1 131.54(12) . 5_666
O2W Eu1 O3 112.58(16) . .
O2W Eu1 C17 141.14(19) . 8_465
O2 Eu1 Eu1 120.02(13) 5_656 5_666
O2 Eu1 O1W 82.65(18) 5_656 .
O2 Eu1 O1 99.98(18) 5_656 .
O2 Eu1 O2W 73.82(18) 5_656 .
O2 Eu1 O3 143.98(16) 5_656 .
O2 Eu1 O3 88.87(18) 5_656 5_666
O2 Eu1 O4 145.15(19) 5_656 .
O2 Eu1 C17 101.3(3) 5_656 8_465
O2 Eu1 O6 126.3(2) 5_656 8_465
O2 Eu1 O5 75.2(2) 5_656 8_465
O3 Eu1 Eu1 29.04(10) . 5_666
O3 Eu1 Eu1 34.41(12) 5_666 5_666
O3 Eu1 O1W 72.97(17) 5_666 .
O3 Eu1 O2W 140.82(16) 5_666 .
O3 Eu1 O3 63.45(19) 5_666 .
O3 Eu1 C17 75.88(19) 5_666 8_465
O3 Eu1 C17 94.1(2) . 8_465
O3 Eu1 O6 76.39(17) 5_666 8_465
O3 Eu1 O5 78.70(17) 5_666 8_465
O4 Eu1 Eu1 77.79(12) . 5_666
O4 Eu1 O1W 77.81(18) . .
O4 Eu1 O2W 72.50(17) . .
O4 Eu1 O3 48.85(16) . .
O4 Eu1 O3 112.09(17) . 5_666
O4 Eu1 C17 110.5(3) . 8_465
O4 Eu1 O6 86.8(2) . 8_465
O4 Eu1 O5 134.33(19) . 8_465
C17 Eu1 Eu1 84.99(16) 8_465 5_666
O6 Eu1 Eu1 70.94(12) 8_465 5_666
O6 Eu1 O2W 141.90(17) 8_465 .
O6 Eu1 O3 71.66(16) 8_465 .
O6 Eu1 C17 25.2(2) 8_465 8_465
O6 Eu1 O5 51.44(19) 8_465 8_465
O5 Eu1 Eu1 100.69(13) 8_465 5_666
O5 Eu1 O2W 127.44(18) 8_465 .
O5 Eu1 O3 117.51(17) 8_465 .
O5 Eu1 C17 26.3(2) 8_465 8_465
Cu3 Br1 Cu3 70.48(5) . 2_656
Br1 Cu3 Br1 103.96(6) . 2_656
Br1 Cu3 Cu3 53.91(4) 2_656 2_656
Br1 Cu3 Cu3 55.61(4) . 2_656
N2 Cu3 Br1 104.9(2) . .
N2 Cu3 Br1 107.72(19) . 2_656
N2 Cu3 Cu3 96.73(19) . 2_656
N3 Cu3 Br1 116.4(2) . .
N3 Cu3 Br1 107.4(2) . 2_656
N3 Cu3 Cu3 147.3(2) . 2_656
N3 Cu3 N2 115.5(3) . .
C1 O1 Eu1 131.4(5) . .
C1 O2 Eu1 175.7(5) . 5_656
Eu1 O3 Eu1 116.55(19) 5_666 .
C9 O3 Eu1 83.1(4) . .
C9 O3 Eu1 154.3(5) . 5_666
C2 C3 C4 128.1(8) . .
N1 C8 C4 123.9(7) . .
C8 C4 C3 121.5(7) . .
C5 C4 C3 122.0(8) . .
C5 C4 C8 116.5(7) . .
C7 N1 C8 117.0(8) . .
C3 C2 C1 126.0(7) . .
N1 C7 C6 123.4(8) . .
C11 C10 C9 122.0(7) . .
O3 C9 C10 118.2(7) . .
O4 C9 O3 119.8(7) . .
O4 C9 C10 121.8(7) . .
C10 C11 C12 126.9(8) . .
C9 O4 Eu1 103.7(4) . .
C7 C6 C5 118.9(8) . .
C4 C5 C6 120.3(8) . .
C16 N2 Cu3 119.4(6) . .
C15 N2 Cu3 124.1(6) . .
C15 N2 C16 116.5(8) . .
N2 C16 C12 124.8(8) . .
C16 C12 C11 121.4(8) . .
C16 C12 C13 116.9(8) . .
C13 C12 C11 121.6(8) . .
C23 N3 Cu3 122.2(6) . .
C23 N3 C24 116.2(8) . .
C24 N3 Cu3 121.5(6) . .
C24 C20 C19 122.0(9) . .
C21 C20 C24 118.5(8) . .
C21 C20 C19 119.5(8) . .
N3 C23 C22 122.8(9) . .
N3 C24 C20 124.0(8) . .
C20 C21 C22 118.7(9) . .
C21 C22 C23 119.8(10) . .
C15 C14 C13 118.8(9) . .
N2 C15 C14 123.5(9) . .
C12 C13 C14 119.4(9) . .
C18 C19 C20 126.7(10) . .
C19 C18 C17 124.5(10) . .
C18 C17 Eu1 175.9(6) . 8_566
O6 C17 Eu1 58.7(4) . 8_566
O6 C17 C18 118.4(9) . .
O6 C17 O5 121.1(8) . .
O5 C17 Eu1 62.4(4) . 8_566
O5 C17 C18 120.5(9) . .
C17 O6 Eu1 96.1(5) . 8_566
C17 O5 Eu1 91.4(5) . 8_566
O1 C1 O2 124.1(7) . .
O1 C1 C2 118.2(7) . .
O2 C1 C2 117.6(7) . .

loop_
_geom_bond_atom_site_label_1
_geom_bond_atom_site_label_2
_geom_bond_distance
_geom_bond_site_symmetry_2
Eu1 Eu1 4.4714(8) 5_666
Eu1 O1W 2.431(5) .
Eu1 O1 2.379(5) .
Eu1 O2W 2.556(5) .
Eu1 O2 2.291(5) 5_656
Eu1 O3 2.427(5) 5_666
Eu1 O3 2.825(5) .
Eu1 O4 2.401(5) .
Eu1 C17 2.868(9) 8_465
Eu1 O6 2.465(5) 8_465
Eu1 O5 2.542(5) 8_465
Br1 Cu3 2.4892(15) .
Br1 Cu3 2.5418(16) 2_656
Cu3 Br1 2.5418(16) 2_656
Cu3 Cu3 2.903(2) 2_656
Cu3 N2 2.030(8) .
Cu3 N3 2.024(7) .
O1 C1 1.246(8) .
O2 Eu1 2.291(5) 5_656
O2 C1 1.256(8) .
O3 Eu1 2.427(5) 5_666
O3 C9 1.284(8) .
C3 C4 1.467(10) .
C3 C2 1.300(9) .
C8 C4 1.399(11) .
C8 N1 1.335(9) .
C4 C5 1.366(10) .
N1 C7 1.329(10) .
C2 C1 1.482(10) .
C7 C6 1.359(12) .
C10 C9 1.458(10) .
C10 C11 1.311(10) .
C9 O4 1.253(8) .
C11 C12 1.484(11) .
C6 C5 1.373(11) .
N2 C16 1.342(10) .
N2 C15 1.334(11) .
C16 C12 1.376(11) .
C12 C13 1.379(12) .
N3 C23 1.324(11) .
N3 C24 1.345(10) .
C20 C24 1.384(12) .
C20 C21 1.345(13) .
C20 C19 1.493(11) .
C23 C22 1.380(13) .
C21 C22 1.372(12) .
C14 C15 1.360(13) .
C14 C13 1.390(13) .
C19 C18 1.248(12) .
C18 C17 1.528(12) .
C17 Eu1 2.868(9) 8_566
C17 O6 1.228(10) .
C17 O5 1.269(10) .
O6 Eu1 2.465(5) 8_566
O5 Eu1 2.542(5) 8_566
